data_7129980
loop_
_publ_author_name
'Yue, Erlin'
'Petrov, Andrey'
'Frost, Daniel Sebastian'
'Dettling, Lea'
'Conrad, Lawrence'
'Wossidlo, Friedrich'
'Coles, Nathan Thomas'
'Weber, Manuela'
'Muller, Christian'

_publ_section_title
;
 Highly Flexible Phosphabenzenes: A Missing Coordination Mode of
 2,4,6-Triaryl-\l3-Phosphinines
;
_journal_name_full 'Chemical Communications'
_journal_paper_doi 10.1039/D2CC01817A
_journal_year 2022
_chemical_formula_moiety 'C60 H46 Cr2 O8 P2 Rh2'
_chemical_formula_sum 'C60 H46 Cr2 O8 P2 Rh2'
_chemical_formula_weight 1266.73
_chemical_properties_physical Air-sensitive,Moisture-sensitive
_space_group_crystal_system monoclinic
_space_group_IT_number 14
_space_group_name_Hall '-P 2yn'
_space_group_name_H-M_alt 'P 1 21/n 1'
_atom_sites_solution_hydrogens geom
_atom_sites_solution_primary dual
_audit_creation_date 2021-10-04
_audit_creation_method
;
Olex2 1.3
(compiled 2020.11.12 svn.r5f609507 for OlexSys, GUI svn.r6403)
;
_audit_update_record
;
2021-10-04 deposited with the CCDC.	2022-04-13 downloaded from the CCDC.
;
_cell_angle_alpha 90
_cell_angle_beta 100.404(2)
_cell_angle_gamma 90
_cell_formula_units_Z 2
_cell_length_a 14.0219(5)
_cell_length_b 9.5027(3)
_cell_length_c 23.0919(9)
_cell_measurement_reflns_used 9927
_cell_measurement_temperature 100.01
_cell_measurement_theta_max 30.46
_cell_measurement_theta_min 2.60
_cell_volume 3026.31(19)
_computing_cell_refinement 'SAINT V8.40B (?, 2016)'
_computing_data_reduction 'SAINT V8.40B (?, 2016)'
_computing_molecular_graphics 'Olex2 1.3 (Dolomanov et al., 2009)'
_computing_publication_material 'Olex2 1.3 (Dolomanov et al., 2009)'
_computing_structure_refinement 'XL  (Sheldrick, 2008)'
_computing_structure_solution 'SHELXT 2018/2 (Sheldrick, 2018)'
_diffrn_ambient_temperature 100.01
_diffrn_measured_fraction_theta_full 0.999
_diffrn_measured_fraction_theta_max 0.882
_diffrn_measurement_device_type 'Bruker APEX-II CCD'
_diffrn_measurement_method '\f and \w scans'
_diffrn_radiation_type MoK\a
_diffrn_radiation_wavelength 0.71073
_diffrn_reflns_av_R_equivalents 0.0325
_diffrn_reflns_av_unetI/netI 0.0361
_diffrn_reflns_Laue_measured_fraction_full 0.999
_diffrn_reflns_Laue_measured_fraction_max 0.882
_diffrn_reflns_limit_h_max 19
_diffrn_reflns_limit_h_min -18
_diffrn_reflns_limit_k_max 12
_diffrn_reflns_limit_k_min -12
_diffrn_reflns_limit_l_max 32
_diffrn_reflns_limit_l_min -29
_diffrn_reflns_number 28648
_diffrn_reflns_point_group_measured_fraction_full 0.999
_diffrn_reflns_point_group_measured_fraction_max 0.882
_diffrn_reflns_theta_full 25.242
_diffrn_reflns_theta_max 30.536
_diffrn_reflns_theta_min 2.323
_exptl_absorpt_coefficient_mu 0.987
_exptl_absorpt_correction_T_max 0.7461
_exptl_absorpt_correction_T_min 0.6543
_exptl_absorpt_correction_type multi-scan
_exptl_absorpt_process_details
;
SADABS-2016/2 (Bruker,2016/2) was used for absorption correction.
wR2(int) was 0.1118 before and 0.0441 after correction.
The Ratio of minimum to maximum transmission is 0.8770.
The \l/2 correction factor is Not present.
;
_exptl_crystal_colour orange
_exptl_crystal_colour_primary orange
_exptl_crystal_density_diffrn 1.390
_exptl_crystal_description Rod
_exptl_crystal_F_000 1276
_exptl_crystal_recrystallization_method 'Re-crystallisation from solvent: Et2O, DCM'
_exptl_crystal_size_max 0.34
_exptl_crystal_size_mid 0.14
_exptl_crystal_size_min 0.09
_refine_diff_density_max 1.037
_refine_diff_density_min -0.768
_refine_diff_density_rms 0.094
_refine_ls_extinction_method none
_refine_ls_goodness_of_fit_ref 1.025
_refine_ls_hydrogen_treatment constr
_refine_ls_matrix_type full
_refine_ls_number_parameters 338
_refine_ls_number_reflns 8170
_refine_ls_number_restraints 72
_refine_ls_restrained_S_all 1.022
_refine_ls_R_factor_all 0.0435
_refine_ls_R_factor_gt 0.0318
_refine_ls_shift/su_max 0.003
_refine_ls_shift/su_mean 0.000
_refine_ls_structure_factor_coef Fsqd
_refine_ls_weighting_details 'w=1/[\s^2^(Fo^2^)+(0.0289P)^2^+3.4939P] where P=(Fo^2^+2Fc^2^)/3'
_refine_ls_weighting_scheme calc
_refine_ls_wR_factor_gt 0.0668
_refine_ls_wR_factor_ref 0.0705
_reflns_Friedel_coverage 0.000
_reflns_number_gt 6794
_reflns_number_total 8170
_reflns_threshold_expression 'I > 2\s(I)'
_cod_data_source_file d2cc01817a2.cif
_cod_data_source_block ap019
_cod_database_code 7129980
_shelx_shelxl_version_number 2018/3
_shelx_space_group_comment
;
The symmetry employed for this shelxl refinement is uniquely defined
by the following loop, which should always be used as a source of
symmetry information in preference to the above space-group names.
They are only intended as comments.
;
_shelx_estimated_absorpt_t_max 0.916
_shelx_estimated_absorpt_t_min 0.730
_olex2_refinement_description
;
1. Fixed Uiso
 At 1.2 times of:
  All C(H) groups
 At 1.5 times of:
  All C(H,H,H) groups
2. Uiso/Uaniso restraints and constraints
Uanis(C18) = Uanis(C18A)
Uanis(C17) = Uanis(C17A)
Uanis(C14) = Uanis(C14A)
Uanis(C15) = Uanis(C15A)
3. Rigid body (RIGU) restrains
 C13, C18, C17, C16, C15, C14
 with sigma for 1-2 distances of 0.004 and sigma for 1-3 distances of 0.004
 C13, C14A, C15A, C16, C17A, C18A
 with sigma for 1-2 distances of 0.004 and sigma for 1-3 distances of 0.004
4. Others
 Sof(C18A)=Sof(H18A)=Sof(C17A)=Sof(H17A)=Sof(C15A)=Sof(H15A)=Sof(C14A)=
 Sof(H14A)=1-FVAR(1)
 Sof(C18)=Sof(H18)=Sof(C17)=Sof(H17)=Sof(C15)=Sof(H15)=Sof(C14)=Sof(H14)=FVAR(1)
5.a Ternary CH refined with riding coordinates:
 C2(H2), C4(H4)
5.b Aromatic/amide H refined with riding coordinates:
 C7(H7), C8(H8), C10(H10), C11(H11), C18A(H18A), C17A(H17A), C15A(H15A),
 C14A(H14A), C18(H18), C17(H17), C15(H15), C14(H14), C21(H21), C22(H22),
 C24(H24), C25(H25)
5.c Fitted hexagon refined as free rotating group:
 C13(C18A,C17A,C16,C15A,C14A)
5.d Idealised Me refined as rotating group:
 C12(H12A,H12B,H12C), C19(H19A,H19B,H19C), C26(H26A,H26B,H26C)
;
_smtbx_masks_void_probe_radius 1.2
_smtbx_masks_void_truncation_radius 1.2
_olex2_submission_special_instructions 'No special instructions were received'

loop_
_space_group_symop_operation_xyz
'x, y, z'
'-x+1/2, y+1/2, -z+1/2'
'-x, -y, -z'
'x-1/2, -y-1/2, z-1/2'

loop_
_atom_site_label
_atom_site_type_symbol
_atom_site_fract_x
_atom_site_fract_y
_atom_site_fract_z
_atom_site_U_iso_or_equiv
_atom_site_adp_type
_atom_site_occupancy
_atom_site_site_symmetry_order
_atom_site_calc_flag
_atom_site_refinement_flags_posn
_atom_site_refinement_flags_adp
_atom_site_refinement_flags_occupancy
_atom_site_disorder_assembly
_atom_site_disorder_group
Rh1 Rh 1.01721(2) 0.62518(2) 0.53582(2) 0.00944(5) Uani 1 1 d . . . . .
Cr1 Cr 0.78763(2) 0.31163(3) 0.46344(2) 0.00973(7) Uani 1 1 d . . . . .
P1 P 0.88057(4) 0.51128(5) 0.51502(2) 0.00956(10) Uani 1 1 d . . . . .
O1 O 0.95647(13) 0.84239(17) 0.61804(7) 0.0238(4) Uani 1 1 d . . . . .
O2 O 0.91000(11) 0.06046(16) 0.50984(6) 0.0166(3) Uani 1 1 d . . . . .
O3 O 0.65440(12) 0.08834(17) 0.40260(7) 0.0225(3) Uani 1 1 d . . . . .
O4 O 0.82727(12) 0.34279(16) 0.33964(6) 0.0186(3) Uani 1 1 d . . . . .
C1 C 0.82898(15) 0.3928(2) 0.56102(9) 0.0123(4) Uani 1 1 d . . . . .
C2 C 0.73251(15) 0.3473(2) 0.54859(9) 0.0122(4) Uani 1 1 d . . . . .
H2 H 0.716958 0.260933 0.569803 0.015 Uiso 1 1 calc R U . . .
C3 C 0.66140(15) 0.3908(2) 0.50012(9) 0.0139(4) Uani 1 1 d . . . . .
C4 C 0.68417(15) 0.4963(2) 0.46157(9) 0.0144(4) Uani 1 1 d . . . . .
H4 H 0.636257 0.507967 0.424173 0.017 Uiso 1 1 calc R U . . .
C5 C 0.77562(14) 0.5569(2) 0.46188(8) 0.0115(4) Uani 1 1 d . . . . .
C6 C 0.89315(15) 0.3337(2) 0.61453(8) 0.0127(4) Uani 1 1 d . . . . .
C7 C 0.96200(17) 0.4185(2) 0.64944(9) 0.0191(5) Uani 1 1 d . . . . .
H7 H 0.973220 0.511099 0.636667 0.023 Uiso 1 1 calc R U . . .
C8 C 1.01424(18) 0.3700(3) 0.70242(10) 0.0223(5) Uani 1 1 d . . . . .
H8 H 1.061157 0.429545 0.725064 0.027 Uiso 1 1 calc R U . . .
C9 C 0.99930(16) 0.2361(2) 0.72298(9) 0.0179(4) Uani 1 1 d . . . . .
C10 C 0.93312(17) 0.1501(2) 0.68759(9) 0.0176(4) Uani 1 1 d . . . . .
H10 H 0.923562 0.056665 0.700041 0.021 Uiso 1 1 calc R U . . .
C11 C 0.88038(16) 0.1973(2) 0.63426(9) 0.0147(4) Uani 1 1 d . . . . .
H11 H 0.835232 0.136229 0.611064 0.018 Uiso 1 1 calc R U . . .
C12 C 1.05272(19) 0.1886(3) 0.78240(10) 0.0269(5) Uani 1 1 d . . . . .
H12A H 1.030664 0.243682 0.813352 0.040 Uiso 1 1 calc R U . . .
H12B H 1.122519 0.202643 0.784591 0.040 Uiso 1 1 calc R U . . .
H12C H 1.039679 0.088602 0.787861 0.040 Uiso 1 1 calc R U . . .
C13 C 0.56091(12) 0.3261(2) 0.49031(10) 0.0169(4) Uani 1 1 d G . . . .
C18A C 0.4820(2) 0.3906(4) 0.4552(3) 0.0206(6) Uani 0.164(3) 1 d G . P A 2
H18A H 0.489477 0.480028 0.438193 0.025 Uiso 0.164(3) 1 calc R U P A 2
C17A C 0.39217(19) 0.3243(5) 0.4451(3) 0.0227(6) Uani 0.164(3) 1 d G . P A 2
H17A H 0.338239 0.368413 0.421131 0.027 Uiso 0.164(3) 1 calc R U P A 2
C16 C 0.38123(12) 0.1935(2) 0.47004(11) 0.0234(5) Uani 1 1 d G . . A .
C15A C 0.4601(2) 0.1290(4) 0.5051(3) 0.0253(6) Uani 0.164(3) 1 d G . P A 2
H15A H 0.452656 0.039618 0.522158 0.030 Uiso 0.164(3) 1 calc R U P A 2
C14A C 0.5500(2) 0.1953(5) 0.5152(3) 0.0214(6) Uani 0.164(3) 1 d G . P A 2
H14A H 0.603896 0.151230 0.539221 0.026 Uiso 0.164(3) 1 calc R U P A 2
C18 C 0.5001(2) 0.3382(3) 0.43797(11) 0.0206(6) Uani 0.836(3) 1 d . . P A 1
H18 H 0.518759 0.393551 0.407624 0.025 Uiso 0.836(3) 1 calc R U P A 1
C17 C 0.4108(2) 0.2709(3) 0.42796(12) 0.0227(6) Uani 0.836(3) 1 d . . P A 1
H17 H 0.369783 0.279798 0.390611 0.027 Uiso 0.836(3) 1 calc R U P A 1
C15 C 0.4383(2) 0.1928(3) 0.52762(13) 0.0253(6) Uani 0.836(3) 1 d . . P A 1
H15 H 0.415460 0.146226 0.558881 0.030 Uiso 0.836(3) 1 calc R U P A 1
C14 C 0.5277(2) 0.2607(3) 0.53788(12) 0.0214(6) Uani 0.836(3) 1 d . . P A 1
H14 H 0.565903 0.262903 0.576305 0.026 Uiso 0.836(3) 1 calc R U P A 1
C19 C 0.28365(19) 0.1168(3) 0.45866(13) 0.0356(6) Uani 1 1 d . . . . .
H19A H 0.245244 0.145739 0.488109 0.053 Uiso 1 1 calc R U . A .
H19B H 0.294687 0.014983 0.461350 0.053 Uiso 1 1 calc R U . . .
H19C H 0.248541 0.140542 0.419228 0.053 Uiso 1 1 calc R U . . .
C20 C 0.78562(15) 0.6614(2) 0.41499(9) 0.0116(4) Uani 1 1 d . . . . .
C21 C 0.72351(16) 0.6600(2) 0.36029(9) 0.0159(4) Uani 1 1 d . . . . .
H21 H 0.679120 0.584363 0.350753 0.019 Uiso 1 1 calc R U . . .
C22 C 0.72569(16) 0.7671(2) 0.31975(9) 0.0171(4) Uani 1 1 d . . . . .
H22 H 0.682102 0.764148 0.283133 0.020 Uiso 1 1 calc R U . . .
C23 C 0.79054(16) 0.8788(2) 0.33167(9) 0.0147(4) Uani 1 1 d . . . . .
C24 C 0.85591(16) 0.8762(2) 0.38471(9) 0.0152(4) Uani 1 1 d . . . . .
H24 H 0.903335 0.948320 0.392955 0.018 Uiso 1 1 calc R U . . .
C25 C 0.85330(15) 0.7704(2) 0.42583(9) 0.0129(4) Uani 1 1 d . . . . .
H25 H 0.898266 0.772176 0.461916 0.015 Uiso 1 1 calc R U . . .
C26 C 0.78908(18) 1.0007(2) 0.28982(9) 0.0202(5) Uani 1 1 d . . . . .
H26A H 0.748478 1.076170 0.301116 0.030 Uiso 1 1 calc R U . . .
H26B H 0.762553 0.969504 0.249693 0.030 Uiso 1 1 calc R U . . .
H26C H 0.855257 1.035640 0.291429 0.030 Uiso 1 1 calc R U . . .
C27 C 0.97888(15) 0.7641(2) 0.58573(9) 0.0139(4) Uani 1 1 d . . . . .
C28 C 0.86837(15) 0.1588(2) 0.49050(9) 0.0126(4) Uani 1 1 d . . . . .
C29 C 0.70386(15) 0.1746(2) 0.42671(9) 0.0152(4) Uani 1 1 d . . . . .
C30 C 0.81940(15) 0.3313(2) 0.38846(9) 0.0140(4) Uani 1 1 d . . . . .

loop_
_atom_site_aniso_label
_atom_site_aniso_U_11
_atom_site_aniso_U_22
_atom_site_aniso_U_33
_atom_site_aniso_U_23
_atom_site_aniso_U_13
_atom_site_aniso_U_12
Rh1 0.00814(8) 0.01075(8) 0.00892(7) -0.00009(5) 0.00016(5) -0.00375(6)
Cr1 0.00758(15) 0.01119(15) 0.00953(15) 0.00173(11) -0.00086(11) -0.00376(12)
P1 0.0082(2) 0.0110(2) 0.0090(2) 0.00117(17) 0.00013(18) -0.00322(18)
O1 0.0272(9) 0.0221(8) 0.0226(8) -0.0082(7) 0.0060(7) -0.0025(7)
O2 0.0163(8) 0.0147(7) 0.0183(7) 0.0023(6) 0.0019(6) -0.0005(6)
O3 0.0173(8) 0.0222(8) 0.0264(9) -0.0034(6) -0.0002(7) -0.0100(7)
O4 0.0215(8) 0.0218(8) 0.0114(7) 0.0019(6) -0.0004(6) -0.0029(6)
C1 0.0131(10) 0.0127(9) 0.0112(9) 0.0010(7) 0.0027(7) -0.0013(8)
C2 0.0121(10) 0.0122(10) 0.0127(9) 0.0006(7) 0.0029(8) -0.0021(7)
C3 0.0103(10) 0.0127(10) 0.0192(10) 0.0023(8) 0.0036(8) -0.0020(8)
C4 0.0097(10) 0.0146(10) 0.0174(10) 0.0033(8) -0.0015(8) -0.0021(8)
C5 0.0104(10) 0.0105(9) 0.0129(9) 0.0001(7) 0.0002(7) -0.0023(7)
C6 0.0126(10) 0.0162(10) 0.0093(9) 0.0012(7) 0.0020(7) -0.0004(8)
C7 0.0221(12) 0.0184(11) 0.0155(10) 0.0035(8) 0.0002(9) -0.0076(9)
C8 0.0231(12) 0.0269(12) 0.0145(10) 0.0000(9) -0.0035(9) -0.0083(10)
C9 0.0168(11) 0.0239(11) 0.0124(10) 0.0019(8) 0.0012(8) 0.0016(9)
C10 0.0229(12) 0.0152(10) 0.0153(10) 0.0052(8) 0.0044(9) 0.0017(8)
C11 0.0161(10) 0.0157(10) 0.0121(9) -0.0004(7) 0.0017(8) -0.0043(8)
C12 0.0314(14) 0.0305(13) 0.0157(11) 0.0055(9) -0.0039(10) 0.0016(11)
C13 0.0082(10) 0.0159(10) 0.0265(11) 0.0033(8) 0.0029(8) -0.0021(8)
C18A 0.0179(13) 0.0308(16) 0.0129(12) 0.0014(10) 0.0022(10) -0.0146(11)
C17A 0.0159(13) 0.0360(17) 0.0145(13) -0.0052(11) -0.0013(10) -0.0116(12)
C16 0.0114(10) 0.0216(11) 0.0376(13) -0.0052(10) 0.0060(9) -0.0063(9)
C15A 0.0185(14) 0.0281(16) 0.0311(16) 0.0052(12) 0.0095(11) -0.0068(12)
C14A 0.0161(13) 0.0235(14) 0.0243(14) 0.0032(10) 0.0025(10) -0.0039(11)
C18 0.0179(13) 0.0308(16) 0.0129(12) 0.0014(10) 0.0022(10) -0.0146(11)
C17 0.0159(13) 0.0360(17) 0.0145(13) -0.0052(11) -0.0013(10) -0.0116(12)
C15 0.0185(14) 0.0281(16) 0.0311(16) 0.0052(12) 0.0095(11) -0.0068(12)
C14 0.0161(13) 0.0235(14) 0.0243(14) 0.0032(10) 0.0025(10) -0.0039(11)
C19 0.0210(13) 0.0420(16) 0.0449(16) -0.0058(13) 0.0084(12) -0.0167(12)
C20 0.0112(10) 0.0097(9) 0.0134(9) 0.0019(7) 0.0011(8) -0.0010(7)
C21 0.0166(11) 0.0126(10) 0.0162(10) 0.0006(7) -0.0034(8) -0.0061(8)
C22 0.0219(11) 0.0154(10) 0.0111(9) 0.0004(8) -0.0044(8) -0.0030(9)
C23 0.0206(11) 0.0118(9) 0.0110(9) 0.0004(7) 0.0014(8) -0.0013(8)
C24 0.0166(10) 0.0128(9) 0.0150(10) -0.0005(8) -0.0002(8) -0.0058(8)
C25 0.0130(10) 0.0143(10) 0.0100(9) 0.0012(7) -0.0017(7) -0.0034(8)
C26 0.0297(13) 0.0163(10) 0.0135(10) 0.0029(8) 0.0004(9) -0.0036(9)
C27 0.0121(10) 0.0135(10) 0.0149(10) 0.0024(8) -0.0012(8) -0.0049(8)
C28 0.0122(10) 0.0154(10) 0.0102(9) -0.0013(7) 0.0019(7) -0.0057(8)
C29 0.0115(10) 0.0180(10) 0.0152(10) 0.0034(8) -0.0001(8) -0.0021(8)
C30 0.0135(10) 0.0101(9) 0.0168(10) 0.0017(7) -0.0014(8) -0.0043(8)

loop_
_atom_type_symbol
_atom_type_description
_atom_type_scat_dispersion_real
_atom_type_scat_dispersion_imag
_atom_type_scat_source
C C 0.0033 0.0016 'International Tables Vol C Tables 4.2.6.8 and 6.1.1.4'
H H 0.0000 0.0000 'International Tables Vol C Tables 4.2.6.8 and 6.1.1.4'
Cr Cr 0.3209 0.6236 'International Tables Vol C Tables 4.2.6.8 and 6.1.1.4'
O O 0.0106 0.0060 'International Tables Vol C Tables 4.2.6.8 and 6.1.1.4'
P P 0.1023 0.0942 'International Tables Vol C Tables 4.2.6.8 and 6.1.1.4'
Rh Rh -1.1178 0.9187 'International Tables Vol C Tables 4.2.6.8 and 6.1.1.4'

loop_
_geom_angle_atom_site_label_1
_geom_angle_atom_site_label_2
_geom_angle_atom_site_label_3
_geom_angle
_geom_angle_site_symmetry_1
_geom_angle_site_symmetry_3
_geom_angle_publ_flag
Cr1 Rh1 Rh1 104.025(10) 3_766 3_766 ?
P1 Rh1 Rh1 54.181(14) . 3_766 ?
P1 Rh1 Rh1 47.570(13) 3_766 3_766 ?
P1 Rh1 Cr1 158.204(17) . 3_766 ?
P1 Rh1 Cr1 56.456(14) 3_766 3_766 ?
P1 Rh1 P1 101.751(17) . 3_766 ?
C27 Rh1 Rh1 152.46(6) . 3_766 ?
C27 Rh1 Cr1 103.38(6) . 3_766 ?
C27 Rh1 P1 98.38(6) . . ?
C27 Rh1 P1 159.72(6) . 3_766 ?
P1 Cr1 Rh1 53.472(14) . 3_766 ?
C1 Cr1 Rh1 81.51(5) . 3_766 ?
C1 Cr1 P1 43.32(5) . . ?
C2 Cr1 Rh1 116.70(5) . 3_766 ?
C2 Cr1 P1 72.58(5) . . ?
C2 Cr1 C1 35.22(7) . . ?
C2 Cr1 C4 65.41(7) . . ?
C2 Cr1 C5 80.15(7) . . ?
C3 Cr1 Rh1 140.24(6) . 3_766 ?
C3 Cr1 P1 86.77(6) . . ?
C3 Cr1 C1 66.44(7) . . ?
C3 Cr1 C2 36.84(7) . . ?
C3 Cr1 C4 36.64(7) . . ?
C3 Cr1 C5 66.97(7) . . ?
C4 Cr1 Rh1 117.04(5) . 3_766 ?
C4 Cr1 P1 72.35(5) . . ?
C4 Cr1 C1 79.12(7) . . ?
C4 Cr1 C5 35.45(7) . . ?
C5 Cr1 Rh1 81.59(5) . 3_766 ?
C5 Cr1 P1 43.51(5) . . ?
C5 Cr1 C1 72.09(7) . . ?
C28 Cr1 Rh1 68.52(6) . 3_766 ?
C28 Cr1 P1 101.47(6) . . ?
C28 Cr1 C1 84.57(8) . . ?
C28 Cr1 C2 96.13(8) . . ?
C28 Cr1 C3 127.42(8) . . ?
C28 Cr1 C4 161.46(8) . . ?
C28 Cr1 C5 144.50(8) . . ?
C29 Cr1 Rh1 133.76(7) . 3_766 ?
C29 Cr1 P1 172.53(7) . . ?
C29 Cr1 C1 134.00(8) . . ?
C29 Cr1 C2 102.43(8) . . ?
C29 Cr1 C3 85.99(9) . . ?
C29 Cr1 C4 100.62(9) . . ?
C29 Cr1 C5 130.99(8) . . ?
C29 Cr1 C28 84.43(9) . . ?
C29 Cr1 C30 83.33(9) . . ?
C30 Cr1 Rh1 65.72(6) . 3_766 ?
C30 Cr1 P1 100.11(6) . . ?
C30 Cr1 C1 142.54(8) . . ?
C30 Cr1 C2 164.37(8) . . ?
C30 Cr1 C3 130.99(9) . . ?
C30 Cr1 C4 99.39(8) . . ?
C30 Cr1 C5 85.12(8) . . ?
C30 Cr1 C28 98.91(9) . . ?
Rh1 P1 Rh1 78.250(17) . 3_766 ?
Rh1 P1 Cr1 148.32(3) . . ?
Rh1 P1 Cr1 70.071(16) 3_766 . ?
C1 P1 Rh1 107.02(7) . 3_766 ?
C1 P1 Rh1 128.05(7) . . ?
C1 P1 Cr1 64.52(7) . . ?
C1 P1 C5 100.89(9) . . ?
C5 P1 Rh1 127.76(7) . . ?
C5 P1 Rh1 106.61(7) . 3_766 ?
C5 P1 Cr1 63.94(6) . . ?
P1 C1 Cr1 72.16(7) . . ?
C2 C1 Cr1 68.94(11) . . ?
C2 C1 P1 123.53(15) . . ?
C2 C1 C6 117.85(17) . . ?
C6 C1 Cr1 132.33(14) . . ?
C6 C1 P1 118.57(15) . . ?
Cr1 C2 H2 116.2 . . ?
C1 C2 Cr1 75.84(12) . . ?
C1 C2 H2 116.2 . . ?
C1 C2 C3 125.95(18) . . ?
C3 C2 Cr1 70.13(11) . . ?
C3 C2 H2 116.2 . . ?
C2 C3 Cr1 73.03(12) . . ?
C2 C3 C13 120.08(18) . . ?
C4 C3 Cr1 73.43(12) . . ?
C4 C3 C2 119.75(18) . . ?
C4 C3 C13 120.16(19) . . ?
C13 C3 Cr1 125.96(15) . . ?
Cr1 C4 H4 115.4 . . ?
C3 C4 Cr1 69.93(12) . . ?
C3 C4 H4 115.4 . . ?
C5 C4 Cr1 74.77(12) . . ?
C5 C4 C3 126.64(19) . . ?
C5 C4 H4 115.4 . . ?
P1 C5 Cr1 72.55(7) . . ?
C4 C5 Cr1 69.78(12) . . ?
C4 C5 P1 122.74(15) . . ?
C4 C5 C20 118.29(18) . . ?
C20 C5 Cr1 131.17(14) . . ?
C20 C5 P1 118.96(14) . . ?
C7 C6 C1 120.56(19) . . ?
C11 C6 C1 121.55(19) . . ?
C11 C6 C7 117.62(19) . . ?
C6 C7 H7 119.4 . . ?
C8 C7 C6 121.1(2) . . ?
C8 C7 H7 119.4 . . ?
C7 C8 H8 119.4 . . ?
C7 C8 C9 121.3(2) . . ?
C9 C8 H8 119.4 . . ?
C8 C9 C12 120.3(2) . . ?
C10 C9 C8 117.7(2) . . ?
C10 C9 C12 122.0(2) . . ?
C9 C10 H10 119.2 . . ?
C9 C10 C11 121.6(2) . . ?
C11 C10 H10 119.2 . . ?
C6 C11 H11 119.7 . . ?
C10 C11 C6 120.6(2) . . ?
C10 C11 H11 119.7 . . ?
C9 C12 H12A 109.5 . . ?
C9 C12 H12B 109.5 . . ?
C9 C12 H12C 109.5 . . ?
H12A C12 H12B 109.5 . . ?
H12A C12 H12C 109.5 . . ?
H12B C12 H12C 109.5 . . ?
C18A C13 C3 121.91(16) . . ?
C18A C13 C14A 120.0 . . ?
C14A C13 C3 118.02(16) . . ?
C18 C13 C3 121.2(2) . . ?
C18 C13 C14 119.31(19) . . ?
C14 C13 C3 119.3(2) . . ?
C13 C18A H18A 120.0 . . ?
C13 C18A C17A 120.0 . . ?
C17A C18A H18A 120.0 . . ?
C18A C17A H17A 120.0 . . ?
C16 C17A C18A 120.0 . . ?
C16 C17A H17A 120.0 . . ?
C17A C16 C19 121.12(19) . . ?
C15A C16 C17A 120.0 . . ?
C15A C16 C19 118.86(19) . . ?
C17 C16 C15 118.96(19) . . ?
C17 C16 C19 121.3(2) . . ?
C15 C16 C19 119.5(2) . . ?
C16 C15A H15A 120.0 . . ?
C16 C15A C14A 120.0 . . ?
C14A C15A H15A 120.0 . . ?
C13 C14A H14A 120.0 . . ?
C15A C14A C13 120.0 . . ?
C15A C14A H14A 120.0 . . ?
C13 C18 H18 119.5 . . ?
C13 C18 C17 120.9(2) . . ?
C17 C18 H18 119.5 . . ?
C16 C17 C18 121.3(2) . . ?
C16 C17 H17 119.4 . . ?
C18 C17 H17 119.4 . . ?
C16 C15 H15 120.2 . . ?
C14 C15 C16 119.6(2) . . ?
C14 C15 H15 120.2 . . ?
C13 C14 H14 120.5 . . ?
C15 C14 C13 119.0(2) . . ?
C15 C14 H14 120.5 . . ?
C16 C19 H19A 109.5 . . ?
C16 C19 H19B 109.5 . . ?
C16 C19 H19C 109.5 . . ?
H19A C19 H19B 109.5 . . ?
H19A C19 H19C 109.5 . . ?
H19B C19 H19C 109.5 . . ?
C21 C20 C5 121.53(18) . . ?
C25 C20 C5 120.85(18) . . ?
C25 C20 C21 117.48(18) . . ?
C20 C21 H21 119.5 . . ?
C22 C21 C20 121.07(19) . . ?
C22 C21 H21 119.5 . . ?
C21 C22 H22 119.4 . . ?
C21 C22 C23 121.28(19) . . ?
C23 C22 H22 119.4 . . ?
C22 C23 C26 121.78(19) . . ?
C24 C23 C22 117.59(18) . . ?
C24 C23 C26 120.62(19) . . ?
C23 C24 H24 119.3 . . ?
C25 C24 C23 121.39(19) . . ?
C25 C24 H24 119.3 . . ?
C20 C25 H25 119.5 . . ?
C24 C25 C20 121.04(18) . . ?
C24 C25 H25 119.5 . . ?
C23 C26 H26A 109.5 . . ?
C23 C26 H26B 109.5 . . ?
C23 C26 H26C 109.5 . . ?
H26A C26 H26B 109.5 . . ?
H26A C26 H26C 109.5 . . ?
H26B C26 H26C 109.5 . . ?
O1 C27 Rh1 176.34(18) . . ?
O2 C28 Cr1 172.83(18) . . ?
O3 C29 Cr1 177.4(2) . . ?
O4 C30 Cr1 171.84(18) . . ?

loop_
_geom_bond_atom_site_label_1
_geom_bond_atom_site_label_2
_geom_bond_distance
_geom_bond_site_symmetry_2
_geom_bond_publ_flag
Rh1 Rh1 2.8882(3) 3_766 ?
Rh1 Cr1 2.7986(4) 3_766 ?
Rh1 P1 2.3921(5) 3_766 ?
Rh1 P1 2.1774(5) . ?
Rh1 C27 1.893(2) . ?
Cr1 P1 2.4811(6) . ?
Cr1 C1 2.353(2) . ?
Cr1 C2 2.265(2) . ?
Cr1 C3 2.227(2) . ?
Cr1 C4 2.272(2) . ?
Cr1 C5 2.336(2) . ?
Cr1 C28 1.878(2) . ?
Cr1 C29 1.854(2) . ?
Cr1 C30 1.873(2) . ?
P1 C1 1.788(2) . ?
P1 C5 1.791(2) . ?
O1 C27 1.137(3) . ?
O2 C28 1.148(3) . ?
O3 C29 1.150(3) . ?
O4 C30 1.158(3) . ?
C1 C2 1.399(3) . ?
C1 C6 1.500(3) . ?
C2 H2 1.0000 . ?
C2 C3 1.419(3) . ?
C3 C4 1.415(3) . ?
C3 C13 1.516(2) . ?
C4 H4 1.0000 . ?
C4 C5 1.404(3) . ?
C5 C20 1.495(3) . ?
C6 C7 1.397(3) . ?
C6 C11 1.395(3) . ?
C7 H7 0.9500 . ?
C7 C8 1.386(3) . ?
C8 H8 0.9500 . ?
C8 C9 1.387(3) . ?
C9 C10 1.387(3) . ?
C9 C12 1.509(3) . ?
C10 H10 0.9500 . ?
C10 C11 1.391(3) . ?
C11 H11 0.9500 . ?
C12 H12A 0.9800 . ?
C12 H12B 0.9800 . ?
C12 H12C 0.9800 . ?
C13 C18A 1.3900 . ?
C13 C14A 1.3900 . ?
C13 C18 1.352(3) . ?
C13 C14 1.412(3) . ?
C18A H18A 0.9500 . ?
C18A C17A 1.3900 . ?
C17A H17A 0.9500 . ?
C17A C16 1.3900 . ?
C16 C15A 1.3900 . ?
C16 C17 1.343(4) . ?
C16 C15 1.422(4) . ?
C16 C19 1.531(3) . ?
C15A H15A 0.9500 . ?
C15A C14A 1.3900 . ?
C14A H14A 0.9500 . ?
C18 H18 0.9500 . ?
C18 C17 1.388(4) . ?
C17 H17 0.9500 . ?
C15 H15 0.9500 . ?
C15 C14 1.392(4) . ?
C14 H14 0.9500 . ?
C19 H19A 0.9800 . ?
C19 H19B 0.9800 . ?
C19 H19C 0.9800 . ?
C20 C21 1.399(3) . ?
C20 C25 1.396(3) . ?
C21 H21 0.9500 . ?
C21 C22 1.387(3) . ?
C22 H22 0.9500 . ?
C22 C23 1.393(3) . ?
C23 C24 1.391(3) . ?
C23 C26 1.506(3) . ?
C24 H24 0.9500 . ?
C24 C25 1.388(3) . ?
C25 H25 0.9500 . ?
C26 H26A 0.9800 . ?
C26 H26B 0.9800 . ?
C26 H26C 0.9800 . ?

loop_
_geom_torsion_atom_site_label_1
_geom_torsion_atom_site_label_2
_geom_torsion_atom_site_label_3
_geom_torsion_atom_site_label_4
_geom_torsion
_geom_torsion_site_symmetry_1
_geom_torsion_site_symmetry_2
_geom_torsion_site_symmetry_3
_geom_torsion_site_symmetry_4
_geom_torsion_publ_flag
Rh1 P1 C1 Cr1 -57.27(5) 3_766 . . . ?
Rh1 P1 C1 Cr1 -145.50(5) . . . . ?
Rh1 P1 C1 C2 -105.50(17) 3_766 . . . ?
Rh1 P1 C1 C2 166.27(14) . . . . ?
Rh1 P1 C1 C6 71.81(16) 3_766 . . . ?
Rh1 P1 C1 C6 -16.42(19) . . . . ?
Rh1 P1 C5 Cr1 57.19(5) 3_766 . . . ?
Rh1 P1 C5 Cr1 145.03(5) . . . . ?
Rh1 P1 C5 C4 -164.24(14) . . . . ?
Rh1 P1 C5 C4 107.92(17) 3_766 . . . ?
Rh1 P1 C5 C20 -70.74(16) 3_766 . . . ?
Rh1 P1 C5 C20 17.10(19) . . . . ?
Cr1 P1 C1 C2 -48.24(16) . . . . ?
Cr1 P1 C1 C6 129.07(17) . . . . ?
Cr1 P1 C5 C4 50.73(16) . . . . ?
Cr1 P1 C5 C20 -127.93(17) . . . . ?
Cr1 C1 C2 C3 -51.97(19) . . . . ?
Cr1 C1 C6 C7 131.84(19) . . . . ?
Cr1 C1 C6 C11 -54.3(3) . . . . ?
Cr1 C2 C3 C4 -58.82(18) . . . . ?
Cr1 C2 C3 C13 122.20(19) . . . . ?
Cr1 C3 C4 C5 -51.7(2) . . . . ?
Cr1 C3 C13 C18A -108.7(4) . . . . ?
Cr1 C3 C13 C14A 68.2(4) . . . . ?
Cr1 C3 C13 C18 -73.3(3) . . . . ?
Cr1 C3 C13 C14 111.2(2) . . . . ?
Cr1 C4 C5 P1 -51.91(14) . . . . ?
Cr1 C4 C5 C20 126.76(17) . . . . ?
Cr1 C5 C20 C21 61.2(3) . . . . ?
Cr1 C5 C20 C25 -123.28(19) . . . . ?
P1 C1 C2 Cr1 49.54(14) . . . . ?
P1 C1 C2 C3 -2.4(3) . . . . ?
P1 C1 C6 C7 40.5(3) . . . . ?
P1 C1 C6 C11 -145.66(17) . . . . ?
P1 C5 C20 C21 152.86(17) . . . . ?
P1 C5 C20 C25 -31.6(3) . . . . ?
C1 P1 C5 Cr1 -54.43(8) . . . . ?
C1 P1 C5 C4 -3.7(2) . . . . ?
C1 P1 C5 C20 177.64(15) . . . . ?
C1 C2 C3 Cr1 54.3(2) . . . . ?
C1 C2 C3 C4 -4.5(3) . . . . ?
C1 C2 C3 C13 176.5(2) . . . . ?
C1 C6 C7 C8 172.8(2) . . . . ?
C1 C6 C11 C10 -172.56(19) . . . . ?
C2 C1 C6 C7 -142.1(2) . . . . ?
C2 C1 C6 C11 31.8(3) . . . . ?
C2 C3 C4 Cr1 58.62(17) . . . . ?
C2 C3 C4 C5 7.0(3) . . . . ?
C2 C3 C13 C18A 161.1(4) . . . . ?
C2 C3 C13 C14A -22.0(5) . . . . ?
C2 C3 C13 C18 -163.5(2) . . . . ?
C2 C3 C13 C14 21.0(3) . . . . ?
C3 C4 C5 Cr1 49.8(2) . . . . ?
C3 C4 C5 P1 -2.1(3) . . . . ?
C3 C4 C5 C20 176.5(2) . . . . ?
C3 C13 C18A C17A 176.85(19) . . . . ?
C3 C13 C14A C15A -176.97(18) . . . . ?
C3 C13 C18 C17 175.6(2) . . . . ?
C3 C13 C14 C15 -175.5(2) . . . . ?
C4 C3 C13 C18A -17.9(5) . . . . ?
C4 C3 C13 C14A 159.0(4) . . . . ?
C4 C3 C13 C18 17.5(3) . . . . ?
C4 C3 C13 C14 -158.0(2) . . . . ?
C4 C5 C20 C21 -25.9(3) . . . . ?
C4 C5 C20 C25 149.6(2) . . . . ?
C5 P1 C1 Cr1 54.04(8) . . . . ?
C5 P1 C1 C2 5.8(2) . . . . ?
C5 P1 C1 C6 -176.89(16) . . . . ?
C5 C20 C21 C22 172.2(2) . . . . ?
C5 C20 C25 C24 -173.09(19) . . . . ?
C6 C1 C2 Cr1 -127.79(17) . . . . ?
C6 C1 C2 C3 -179.76(19) . . . . ?
C6 C7 C8 C9 -0.7(4) . . . . ?
C7 C6 C11 C10 1.5(3) . . . . ?
C7 C8 C9 C10 2.6(4) . . . . ?
C7 C8 C9 C12 -176.4(2) . . . . ?
C8 C9 C10 C11 -2.4(3) . . . . ?
C9 C10 C11 C6 0.4(3) . . . . ?
C11 C6 C7 C8 -1.4(3) . . . . ?
C12 C9 C10 C11 176.5(2) . . . . ?
C13 C3 C4 Cr1 -122.39(19) . . . . ?
C13 C3 C4 C5 -174.1(2) . . . . ?
C13 C18A C17A C16 0.0 . . . . ?
C13 C18 C17 C16 1.0(5) . . . . ?
C18A C13 C14A C15A 0.0 . . . . ?
C18A C17A C16 C15A 0.0 . . . . ?
C18A C17A C16 C19 -178.8(2) . . . . ?
C17A C16 C15A C14A 0.0 . . . . ?
C16 C15A C14A C13 0.0 . . . . ?
C16 C15 C14 C13 -1.5(4) . . . . ?
C14A C13 C18A C17A 0.0 . . . . ?
C18 C13 C14 C15 8.9(4) . . . . ?
C17 C16 C15 C14 -6.2(4) . . . . ?
C15 C16 C17 C18 6.5(4) . . . . ?
C14 C13 C18 C17 -8.8(4) . . . . ?
C19 C16 C15A C14A 178.8(2) . . . . ?
C19 C16 C17 C18 -178.7(3) . . . . ?
C19 C16 C15 C14 179.0(3) . . . . ?
C20 C21 C22 C23 0.9(3) . . . . ?
C21 C20 C25 C24 2.6(3) . . . . ?
C21 C22 C23 C24 2.7(3) . . . . ?
C21 C22 C23 C26 -175.8(2) . . . . ?
C22 C23 C24 C25 -3.5(3) . . . . ?
C23 C24 C25 C20 0.9(3) . . . . ?
C25 C20 C21 C22 -3.5(3) . . . . ?
C26 C23 C24 C25 174.9(2) . . . . ?

loop_
_smtbx_masks_void_nr
_smtbx_masks_void_average_x
_smtbx_masks_void_average_y
_smtbx_masks_void_average_z
_smtbx_masks_void_volume
_smtbx_masks_void_count_electrons
_smtbx_masks_void_content
1 0.250 -0.636 0.250 369.8 68.5 '1.5 C4H10O'
2 -0.250 -0.719 0.750 369.8 68.5 '1.5 C4H10O'
